data_4084641
loop_
_publ_author_name
'Song, Li-Cheng'
'Hu, Fu-Qiang'
'Zhao, Gao-Yu'
'Zhang, Ji-Wei'
'Zhang, Wei-Wei'

_publ_section_title
;
 Several New [Fe]Hydrogenase Model Complexes with a Single Fe Center
 Ligated to an Acylmethyl(hydroxymethyl)pyridine or
 Acylmethyl(hydroxy)pyridine Ligand
;
_journal_issue 22
_journal_name_full Organometallics
_journal_page_first 6614
_journal_paper_doi 10.1021/om5009296
_journal_volume 33
_journal_year 2014
_chemical_formula_sum 'C18 H14 Br Fe N O6'
_chemical_formula_weight 476.06
_chemical_name_systematic
; 
 ? 
;
_space_group_IT_number 61
_symmetry_cell_setting orthorhombic
_symmetry_space_group_name_Hall '-P 2ac 2ab'
_symmetry_space_group_name_H-M 'P b c a'
_atom_sites_solution_hydrogens geom
_atom_sites_solution_primary direct
_atom_sites_solution_secondary difmap
_audit_creation_method SHELXL-97
_cell_angle_alpha 90.00
_cell_angle_beta 90.00
_cell_angle_gamma 90.00
_cell_formula_units_Z 8
_cell_length_a 22.226(4)
_cell_length_b 7.2948(15)
_cell_length_c 22.905(5)
_cell_measurement_reflns_used 7748
_cell_measurement_temperature 113(2)
_cell_measurement_theta_max 27.8784
_cell_measurement_theta_min 1.7782
_cell_volume 3713.7(13)
_computing_cell_refinement crystalclear
_computing_data_collection crystalclear
_computing_data_reduction crystalclear
_computing_molecular_graphics 'Bruker SHELXTL'
_computing_publication_material 'Bruker SHELXTL'
_computing_structure_refinement 'SHELXL-97 (Sheldrick, 1997)'
_computing_structure_solution 'SHELXS-97 (Sheldrick, 1990)'
_diffrn_ambient_temperature 113(2)
_diffrn_measured_fraction_theta_full 0.999
_diffrn_measured_fraction_theta_max 0.999
_diffrn_measurement_device_type 'rigaku saturn'
_diffrn_measurement_method '\w scans'
_diffrn_radiation_monochromator confocal
_diffrn_radiation_source 'rotating anode'
_diffrn_radiation_type MoK\a
_diffrn_radiation_wavelength 0.71073
_diffrn_reflns_av_R_equivalents 0.0872
_diffrn_reflns_av_sigmaI/netI 0.0576
_diffrn_reflns_limit_h_max 29
_diffrn_reflns_limit_h_min -29
_diffrn_reflns_limit_k_max 9
_diffrn_reflns_limit_k_min -9
_diffrn_reflns_limit_l_max 30
_diffrn_reflns_limit_l_min -30
_diffrn_reflns_number 34734
_diffrn_reflns_theta_full 27.90
_diffrn_reflns_theta_max 27.90
_diffrn_reflns_theta_min 1.78
_diffrn_standards_decay_% 0
_diffrn_standards_interval_count 0
_diffrn_standards_interval_time 0
_diffrn_standards_number 0
_exptl_absorpt_coefficient_mu 2.999
_exptl_absorpt_correction_T_max 0.7148
_exptl_absorpt_correction_T_min 0.5854
_exptl_absorpt_correction_type multi-scan
_exptl_absorpt_process_details crystalclear
_exptl_crystal_density_diffrn 1.703
_exptl_crystal_density_method 'not measured'
_exptl_crystal_description block
_exptl_crystal_F_000 1904
_exptl_crystal_size_max 0.20
_exptl_crystal_size_mid 0.18
_exptl_crystal_size_min 0.12
_refine_diff_density_max 0.832
_refine_diff_density_min -0.968
_refine_diff_density_rms 0.121
_refine_ls_extinction_method none
_refine_ls_goodness_of_fit_ref 1.114
_refine_ls_hydrogen_treatment constr
_refine_ls_matrix_type full
_refine_ls_number_parameters 245
_refine_ls_number_reflns 4438
_refine_ls_number_restraints 0
_refine_ls_restrained_S_all 1.114
_refine_ls_R_factor_all 0.0777
_refine_ls_R_factor_gt 0.0537
_refine_ls_shift/su_max 0.000
_refine_ls_shift/su_mean 0.000
_refine_ls_structure_factor_coef Fsqd
_refine_ls_weighting_details 'calc w=1/[\s^2^(Fo^2^)+(0.0559P)^2^+2.2151P] where P=(Fo^2^+2Fc^2^)/3'
_refine_ls_weighting_scheme calc
_refine_ls_wR_factor_gt 0.1159
_refine_ls_wR_factor_ref 0.1266
_reflns_number_gt 3444
_reflns_number_total 4438
_reflns_threshold_expression >2sigma(I)
_cod_data_source_file om5009296_si_002.cif
_cod_data_source_block 3
_cod_depositor_comments
;
The following automatic conversions were performed:

'_symmetry_cell_setting' value 'Orthorhombic' changed to
'orthorhombic' according to
/home/saulius/struct/COD-crude-data--automatic-downloads/rss-feeds/ACS/lib/dictionaries/cif_core.dic
dictionary named 'cif_core.dic' version 2.4.2 from
2011-04-26.

'_exptl_absorpt_correction_type' value 'MULTI-SCAN'
changed to 'multi-scan' according to
/home/saulius/struct/COD-crude-data--automatic-downloads/rss-feeds/ACS/lib/dictionaries/cif_core.dic
dictionary named 'cif_core.dic' version 2.4.2 from
2011-04-26.

'_refine_ls_hydrogen_treatment' value 'CONSTR' changed
to 'constr' according to
/home/saulius/struct/COD-crude-data--automatic-downloads/rss-feeds/ACS/lib/dictionaries/cif_core.dic
dictionary named 'cif_core.dic' version 2.4.2 from 2011-04-26.

Automatic conversion script
Id: cif_fix_values 2827 2014-09-09 07:05:25Z andrius 

 Adding full bibliography for 4084639--4084643.cif.
;
_cod_original_sg_symbol_H-M Pbca
_cod_database_code 4084641

loop_
_symmetry_equiv_pos_as_xyz
'x, y, z'
'-x+1/2, -y, z+1/2'
'-x, y+1/2, -z+1/2'
'x+1/2, -y+1/2, -z'
'-x, -y, -z'
'x-1/2, y, -z-1/2'
'x, -y-1/2, z-1/2'
'-x-1/2, y-1/2, z'

loop_
_atom_site_label
_atom_site_type_symbol
_atom_site_fract_x
_atom_site_fract_y
_atom_site_fract_z
_atom_site_U_iso_or_equiv
_atom_site_adp_type
_atom_site_occupancy
_atom_site_symmetry_multiplicity
_atom_site_calc_flag
_atom_site_refinement_flags
Fe1 Fe 0.10543(2) 0.25182(8) 0.10590(2) 0.02290(16) Uani 1 1 d .
Br1 Br 0.062382(18) -0.05218(5) 0.129556(17) 0.02696(13) Uani 1 1 d .
O1 O 0.15868(15) 0.2427(5) 0.22788(14) 0.0450(9) Uani 1 1 d .
O2 O 0.15431(14) 0.5946(4) 0.06063(14) 0.0400(8) Uani 1 1 d .
O3 O 0.20950(14) 0.0408(5) 0.06561(15) 0.0446(8) Uani 1 1 d .
O4 O 0.09292(13) 0.1571(4) -0.01601(12) 0.0312(7) Uani 1 1 d .
O5 O 0.05761(12) 0.5044(4) 0.20681(12) 0.0243(6) Uani 1 1 d .
O6 O 0.26396(12) 0.6851(4) 0.38653(12) 0.0283(6) Uani 1 1 d .
N1 N 0.02551(14) 0.3801(4) 0.12200(13) 0.0196(6) Uani 1 1 d .
C1 C 0.13604(18) 0.2574(6) 0.18379(19) 0.0317(10) Uani 1 1 d .
C2 C 0.13541(18) 0.4623(6) 0.07986(18) 0.0283(9) Uani 1 1 d .
C3 C 0.16937(19) 0.1238(6) 0.08190(18) 0.0315(9) Uani 1 1 d .
C4 C 0.06880(18) 0.2089(5) 0.02843(17) 0.0246(8) Uani 1 1 d .
C5 C 0.00103(18) 0.2365(5) 0.03046(17) 0.0260(9) Uani 1 1 d .
H5A H -0.0126 0.2915 -0.0068 0.031 Uiso 1 1 calc R
H5B H -0.0190 0.1161 0.0348 0.031 Uiso 1 1 calc R
C6 C -0.01698(17) 0.3583(5) 0.07994(16) 0.0216(8) Uani 1 1 d .
C7 C -0.07289(17) 0.4402(5) 0.08352(17) 0.0241(8) Uani 1 1 d .
H7 H -0.1019 0.4212 0.0537 0.029 Uiso 1 1 calc R
C8 C -0.08616(18) 0.5501(5) 0.13103(16) 0.0228(8) Uani 1 1 d .
H8 H -0.1245 0.6070 0.1343 0.027 Uiso 1 1 calc R
C9 C -0.04313(17) 0.5762(5) 0.17362(17) 0.0230(8) Uani 1 1 d .
H9 H -0.0512 0.6524 0.2063 0.028 Uiso 1 1 calc R
C10 C 0.01230(17) 0.4892(5) 0.16793(15) 0.0206(8) Uani 1 1 d .
C11 C 0.04891(17) 0.6326(5) 0.25532(16) 0.0237(8) Uani 1 1 d .
H11A H 0.0154 0.5910 0.2805 0.028 Uiso 1 1 calc R
H11B H 0.0391 0.7562 0.2402 0.028 Uiso 1 1 calc R
C12 C 0.10641(17) 0.6382(5) 0.28959(16) 0.0217(8) Uani 1 1 d .
C13 C 0.15607(18) 0.7379(5) 0.26995(17) 0.0269(9) Uani 1 1 d .
H13 H 0.1543 0.7974 0.2331 0.032 Uiso 1 1 calc R
C14 C 0.20743(18) 0.7512(5) 0.30297(17) 0.0262(9) Uani 1 1 d .
H14 H 0.2408 0.8200 0.2891 0.031 Uiso 1 1 calc R
C15 C 0.21041(17) 0.6633(5) 0.35701(16) 0.0232(8) Uani 1 1 d .
C16 C 0.16192(17) 0.5637(5) 0.37773(16) 0.0225(8) Uani 1 1 d .
H16 H 0.1640 0.5036 0.4145 0.027 Uiso 1 1 calc R
C17 C 0.11015(17) 0.5529(5) 0.34377(17) 0.0227(8) Uani 1 1 d .
H17 H 0.0766 0.4858 0.3579 0.027 Uiso 1 1 calc R
C18 C 0.26770(19) 0.6134(6) 0.44407(17) 0.0300(9) Uani 1 1 d .
H18A H 0.2330 0.6553 0.4669 0.045 Uiso 1 1 calc R
H18B H 0.3049 0.6564 0.4626 0.045 Uiso 1 1 calc R
H18C H 0.2678 0.4792 0.4425 0.045 Uiso 1 1 calc R

loop_
_atom_site_aniso_label
_atom_site_aniso_U_11
_atom_site_aniso_U_22
_atom_site_aniso_U_33
_atom_site_aniso_U_23
_atom_site_aniso_U_13
_atom_site_aniso_U_12
Fe1 0.0206(3) 0.0270(3) 0.0211(3) -0.0031(2) 0.0012(2) 0.0007(2)
Br1 0.0297(2) 0.0255(2) 0.0257(2) 0.00238(15) 0.00276(16) 0.00182(16)
O1 0.0406(19) 0.058(2) 0.0367(19) -0.0132(16) -0.0143(15) 0.0166(17)
O2 0.0349(18) 0.0372(18) 0.048(2) -0.0020(15) 0.0084(15) -0.0063(14)
O3 0.0316(17) 0.054(2) 0.048(2) -0.0118(16) 0.0067(15) 0.0079(16)
O4 0.0341(16) 0.0373(17) 0.0221(15) -0.0029(12) 0.0051(12) -0.0005(14)
O5 0.0229(14) 0.0286(14) 0.0215(14) -0.0058(11) 0.0008(11) 0.0014(11)
O6 0.0227(14) 0.0365(16) 0.0257(15) 0.0003(12) -0.0019(11) -0.0013(12)
N1 0.0184(15) 0.0210(16) 0.0192(16) -0.0024(12) 0.0006(12) -0.0019(13)
C1 0.026(2) 0.037(2) 0.032(2) -0.0106(19) -0.0022(18) 0.0048(18)
C2 0.0210(19) 0.035(2) 0.029(2) -0.0100(18) 0.0050(16) -0.0012(18)
C3 0.027(2) 0.039(2) 0.029(2) -0.0024(18) -0.0006(18) -0.0008(19)
C4 0.029(2) 0.0225(19) 0.022(2) -0.0001(15) 0.0031(16) -0.0026(16)
C5 0.026(2) 0.030(2) 0.0213(19) -0.0023(16) -0.0012(16) -0.0019(17)
C6 0.0255(19) 0.0202(18) 0.0190(18) 0.0034(15) -0.0009(15) -0.0026(16)
C7 0.0208(19) 0.025(2) 0.026(2) 0.0056(16) -0.0069(15) -0.0024(16)
C8 0.0216(19) 0.0206(19) 0.026(2) 0.0053(15) 0.0009(16) 0.0003(15)
C9 0.0238(19) 0.0221(19) 0.023(2) -0.0006(15) -0.0018(16) -0.0006(15)
C10 0.0243(19) 0.0208(18) 0.0168(18) 0.0003(14) -0.0002(15) -0.0024(15)
C11 0.029(2) 0.0239(19) 0.0183(18) -0.0053(15) 0.0010(15) 0.0045(17)
C12 0.0248(19) 0.0211(19) 0.0192(18) -0.0022(15) 0.0008(15) -0.0013(16)
C13 0.031(2) 0.030(2) 0.0197(19) 0.0010(16) 0.0011(16) -0.0038(18)
C14 0.024(2) 0.027(2) 0.028(2) -0.0024(16) 0.0042(16) -0.0048(17)
C15 0.0218(19) 0.025(2) 0.023(2) -0.0068(15) -0.0012(15) 0.0010(16)
C16 0.0235(19) 0.024(2) 0.0205(19) 0.0012(15) -0.0007(15) -0.0003(16)
C17 0.0227(19) 0.0217(19) 0.024(2) 0.0000(15) -0.0004(15) -0.0015(15)
C18 0.031(2) 0.033(2) 0.026(2) 0.0027(17) -0.0072(17) -0.0006(18)

loop_
_atom_type_symbol
_atom_type_description
_atom_type_scat_dispersion_real
_atom_type_scat_dispersion_imag
_atom_type_scat_source
C C 0.0033 0.0016 'International Tables Vol C Tables 4.2.6.8 and 6.1.1.4'
H H 0.0000 0.0000 'International Tables Vol C Tables 4.2.6.8 and 6.1.1.4'
N N 0.0061 0.0033 'International Tables Vol C Tables 4.2.6.8 and 6.1.1.4'
O O 0.0106 0.0060 'International Tables Vol C Tables 4.2.6.8 and 6.1.1.4'
Fe Fe 0.3463 0.8444 'International Tables Vol C Tables 4.2.6.8 and 6.1.1.4'
Br Br -0.2901 2.4595 'International Tables Vol C Tables 4.2.6.8 and 6.1.1.4'

loop_
_geom_angle_atom_site_label_1
_geom_angle_atom_site_label_2
_geom_angle_atom_site_label_3
_geom_angle
C2 Fe1 C3 92.86(19)
C2 Fe1 C1 99.30(19)
C3 Fe1 C1 90.86(18)
C2 Fe1 C4 89.42(17)
C3 Fe1 C4 88.21(18)
C1 Fe1 C4 171.27(18)
C2 Fe1 N1 89.47(15)
C3 Fe1 N1 170.79(16)
C1 Fe1 N1 97.56(15)
C4 Fe1 N1 82.90(14)
C2 Fe1 Br1 173.03(13)
C3 Fe1 Br1 84.64(14)
C1 Fe1 Br1 87.26(13)
C4 Fe1 Br1 84.01(11)
N1 Fe1 Br1 92.00(9)
C10 O5 C11 117.0(3)
C15 O6 C18 117.6(3)
C10 N1 C6 118.0(3)
C10 N1 Fe1 126.8(2)
C6 N1 Fe1 115.0(2)
O1 C1 Fe1 171.3(4)
O2 C2 Fe1 176.9(4)
O3 C3 Fe1 178.6(4)
O4 C4 C5 120.4(4)
O4 C4 Fe1 128.4(3)
C5 C4 Fe1 111.1(3)
C6 C5 C4 111.5(3)
C6 C5 H5A 109.3
C4 C5 H5A 109.3
C6 C5 H5B 109.3
C4 C5 H5B 109.3
H5A C5 H5B 108.0
N1 C6 C7 122.2(3)
N1 C6 C5 114.9(3)
C7 C6 C5 122.9(3)
C6 C7 C8 119.3(4)
C6 C7 H7 120.4
C8 C7 H7 120.4
C9 C8 C7 119.2(4)
C9 C8 H8 120.4
C7 C8 H8 120.4
C8 C9 C10 119.0(4)
C8 C9 H9 120.5
C10 C9 H9 120.5
O5 C10 N1 113.6(3)
O5 C10 C9 124.2(3)
N1 C10 C9 122.3(3)
O5 C11 C12 107.6(3)
O5 C11 H11A 110.2
C12 C11 H11A 110.2
O5 C11 H11B 110.2
C12 C11 H11B 110.2
H11A C11 H11B 108.5
C17 C12 C13 118.2(4)
C17 C12 C11 120.4(3)
C13 C12 C11 121.3(3)
C14 C13 C12 121.1(4)
C14 C13 H13 119.4
C12 C13 H13 119.4
C13 C14 C15 119.7(4)
C13 C14 H14 120.2
C15 C14 H14 120.2
O6 C15 C16 124.4(3)
O6 C15 C14 115.0(3)
C16 C15 C14 120.6(4)
C15 C16 C17 118.8(4)
C15 C16 H16 120.6
C17 C16 H16 120.6
C12 C17 C16 121.6(4)
C12 C17 H17 119.2
C16 C17 H17 119.2
O6 C18 H18A 109.5
O6 C18 H18B 109.5
H18A C18 H18B 109.5
O6 C18 H18C 109.5
H18A C18 H18C 109.5
H18B C18 H18C 109.5

loop_
_geom_bond_atom_site_label_1
_geom_bond_atom_site_label_2
_geom_bond_distance
Fe1 C2 1.777(4)
Fe1 C3 1.787(4)
Fe1 C1 1.910(4)
Fe1 C4 1.977(4)
Fe1 N1 2.041(3)
Fe1 Br1 2.4752(8)
O1 C1 1.133(5)
O2 C2 1.141(5)
O3 C3 1.141(5)
O4 C4 1.211(5)
O5 C10 1.349(4)
O5 C11 1.465(4)
O6 C15 1.378(4)
O6 C18 1.420(5)
N1 C10 1.351(5)
N1 C6 1.358(5)
C4 C5 1.520(5)
C5 C6 1.495(5)
C5 H5A 0.9900
C5 H5B 0.9900
C6 C7 1.381(5)
C7 C8 1.384(6)
C7 H7 0.9500
C8 C9 1.379(5)
C8 H8 0.9500
C9 C10 1.392(5)
C9 H9 0.9500
C11 C12 1.500(5)
C11 H11A 0.9900
C11 H11B 0.9900
C12 C17 1.390(5)
C12 C13 1.396(5)
C13 C14 1.373(6)
C13 H13 0.9500
C14 C15 1.396(5)
C14 H14 0.9500
C15 C16 1.384(5)
C16 C17 1.391(5)
C16 H16 0.9500
C17 H17 0.9500
C18 H18A 0.9800
C18 H18B 0.9800
C18 H18C 0.9800

loop_
_geom_torsion_atom_site_label_1
_geom_torsion_atom_site_label_2
_geom_torsion_atom_site_label_3
_geom_torsion_atom_site_label_4
_geom_torsion
C2 Fe1 N1 C10 -78.4(3)
C3 Fe1 N1 C10 176.8(10)
C1 Fe1 N1 C10 20.9(3)
C4 Fe1 N1 C10 -167.9(3)
Br1 Fe1 N1 C10 108.4(3)
C2 Fe1 N1 C6 98.1(3)
C3 Fe1 N1 C6 -6.7(11)
C1 Fe1 N1 C6 -162.6(3)
C4 Fe1 N1 C6 8.6(3)
Br1 Fe1 N1 C6 -75.1(2)
C2 Fe1 C1 O1 -112(3)
C3 Fe1 C1 O1 -18(3)
C4 Fe1 C1 O1 65(3)
N1 Fe1 C1 O1 158(3)
Br1 Fe1 C1 O1 66(3)
C3 Fe1 C2 O2 69(7)
C1 Fe1 C2 O2 160(7)
C4 Fe1 C2 O2 -19(7)
N1 Fe1 C2 O2 -102(7)
Br1 Fe1 C2 O2 0(8)
C2 Fe1 C3 O3 -104(18)
C1 Fe1 C3 O3 157(18)
C4 Fe1 C3 O3 -14(18)
N1 Fe1 C3 O3 1(19)
Br1 Fe1 C3 O3 70(18)
C2 Fe1 C4 O4 77.3(4)
C3 Fe1 C4 O4 -15.6(4)
C1 Fe1 C4 O4 -99.6(11)
N1 Fe1 C4 O4 166.8(4)
Br1 Fe1 C4 O4 -100.4(4)
C2 Fe1 C4 C5 -106.9(3)
C3 Fe1 C4 C5 160.2(3)
C1 Fe1 C4 C5 76.2(12)
N1 Fe1 C4 C5 -17.3(3)
Br1 Fe1 C4 C5 75.4(3)
O4 C4 C5 C6 -160.4(4)
Fe1 C4 C5 C6 23.4(4)
C10 N1 C6 C7 -1.4(5)
Fe1 N1 C6 C7 -178.3(3)
C10 N1 C6 C5 179.7(3)
Fe1 N1 C6 C5 2.9(4)
C4 C5 C6 N1 -17.1(5)
C4 C5 C6 C7 164.1(3)
N1 C6 C7 C8 0.8(6)
C5 C6 C7 C8 179.6(4)
C6 C7 C8 C9 0.3(5)
C7 C8 C9 C10 -0.7(5)
C11 O5 C10 N1 174.9(3)
C11 O5 C10 C9 -5.1(5)
C6 N1 C10 O5 -179.0(3)
Fe1 N1 C10 O5 -2.6(5)
C6 N1 C10 C9 1.0(5)
Fe1 N1 C10 C9 177.4(3)
C8 C9 C10 O5 -179.9(3)
C8 C9 C10 N1 0.1(6)
C10 O5 C11 C12 -175.4(3)
O5 C11 C12 C17 -106.3(4)
O5 C11 C12 C13 77.8(4)
C17 C12 C13 C14 0.3(6)
C11 C12 C13 C14 176.3(4)
C12 C13 C14 C15 0.3(6)
C18 O6 C15 C16 -5.6(5)
C18 O6 C15 C14 174.2(3)
C13 C14 C15 O6 179.8(3)
C13 C14 C15 C16 -0.4(6)
O6 C15 C16 C17 179.7(3)
C14 C15 C16 C17 -0.1(6)
C13 C12 C17 C16 -0.7(6)
C11 C12 C17 C16 -176.8(3)
C15 C16 C17 C12 0.7(6)
